data_4340963
loop_
_publ_author_name
'Eckenhoff, William T.'
'Brennessel, William W.'
'Eisenberg, Richard'

_publ_section_title
;
 Light-driven hydrogen production from aqueous protons using molybdenum
 catalysts.
;
_journal_issue 18
_journal_name_full 'Inorganic chemistry'
_journal_page_first 9860
_journal_page_last 9869
_journal_paper_doi 10.1021/ic501440a
_journal_volume 53
_journal_year 2014
_chemical_formula_moiety 'C38 H32 Mo P2 S4, C H2 Cl2'
_chemical_formula_sum 'C39 H34 Cl2 Mo P2 S4'
_chemical_formula_weight 859.68
_chemical_name_common eiswe25
_chemical_name_systematic
; 
 ? 
;
_space_group_crystal_system triclinic
_space_group_IT_number 2
_space_group_name_Hall '-P 1'
_space_group_name_H-M_alt 'P -1'
_symmetry_space_group_name_Hall '-P 1'
_symmetry_space_group_name_H-M 'P -1'
_atom_sites_solution_hydrogens geom
_atom_sites_solution_primary difmap
_atom_sites_solution_secondary difmap
_audit_creation_method SHELXL-2012
_cell_angle_alpha 73.481(2)
_cell_angle_beta 78.577(2)
_cell_angle_gamma 80.976(2)
_cell_formula_units_Z 2
_cell_length_a 9.0042(8)
_cell_length_b 11.2929(10)
_cell_length_c 19.6282(18)
_cell_measurement_reflns_used 4048
_cell_measurement_temperature 100.0(5)
_cell_measurement_theta_max 34.51
_cell_measurement_theta_min 2.40
_cell_volume 1864.8(3)
_computing_cell_refinement 'SAINT (Bruker, 2009)'
_computing_data_collection 'APEX2 (Bruker, 2012)'
_computing_data_reduction 'SAINT (Bruker, 2009)'
_computing_molecular_graphics 'SHELXTL (Sheldrick, 2008)'
_computing_publication_material 'SHELXTL (Sheldrick, 2008)'
_computing_structure_refinement 'SHELXL-2012 (Sheldrick, 2012)'
_computing_structure_solution 'SIR97 (Altomare et al., 1999)'
_diffrn_ambient_temperature 100.0(5)
_diffrn_measured_fraction_theta_full 0.980
_diffrn_measured_fraction_theta_max 0.980
_diffrn_measurement_device_type 'Bruker SMART APEX II CCD Platform'
_diffrn_measurement_method '\w scans'
_diffrn_radiation_type MoK\a
_diffrn_radiation_wavelength 0.71073
_diffrn_reflns_av_R_equivalents 0.0743
_diffrn_reflns_av_unetI/netI 0.0971
_diffrn_reflns_Laue_measured_fraction_full 0.980
_diffrn_reflns_Laue_measured_fraction_max 0.980
_diffrn_reflns_limit_h_max 15
_diffrn_reflns_limit_h_min -15
_diffrn_reflns_limit_k_max 19
_diffrn_reflns_limit_k_min -19
_diffrn_reflns_limit_l_max 33
_diffrn_reflns_limit_l_min -33
_diffrn_reflns_number 58348
_diffrn_reflns_point_group_measured_fraction_full 0.980
_diffrn_reflns_point_group_measured_fraction_max 0.980
_diffrn_reflns_theta_full 37.785
_diffrn_reflns_theta_max 37.785
_diffrn_reflns_theta_min 1.892
_diffrn_source 'fine-focus sealed tube'
_exptl_absorpt_coefficient_mu 0.834
_exptl_absorpt_correction_T_max 0.7476
_exptl_absorpt_correction_T_min 0.7021
_exptl_absorpt_correction_type multi-scan
_exptl_absorpt_process_details 'SADABS (Sheldrick, 2008)'
_exptl_crystal_colour 'dark red-orange'
_exptl_crystal_density_diffrn 1.531
_exptl_crystal_description block
_exptl_crystal_F_000 876
_exptl_crystal_size_max 0.280
_exptl_crystal_size_mid 0.160
_exptl_crystal_size_min 0.120
_refine_diff_density_max 1.080
_refine_diff_density_min -1.592
_refine_diff_density_rms 0.147
_refine_ls_extinction_method none
_refine_ls_goodness_of_fit_ref 1.033
_refine_ls_hydrogen_treatment constr
_refine_ls_matrix_type full
_refine_ls_number_parameters 470
_refine_ls_number_reflns 19638
_refine_ls_number_restraints 25
_refine_ls_restrained_S_all 1.033
_refine_ls_R_factor_all 0.1066
_refine_ls_R_factor_gt 0.0514
_refine_ls_shift/su_max 0.003
_refine_ls_shift/su_mean 0.000
_refine_ls_structure_factor_coef Fsqd
_refine_ls_weighting_details
; 
 w=1/[\s^2^(Fo^2^)+(0.0395P)^2^] 
 where P=(Fo^2^+2Fc^2^)/3 
;
_refine_ls_weighting_scheme calc
_refine_ls_wR_factor_gt 0.0954
_refine_ls_wR_factor_ref 0.1159
_reflns_Friedel_coverage 0.000
_reflns_number_gt 11585
_reflns_number_total 19638
_reflns_threshold_expression 'I > 2\s(I)'
_cod_data_source_file ic501440a_si_003.cif
_cod_data_source_block eiswe25
_cod_depositor_comments 'Adding full bibliography for 4340958--4340963.cif.'
_cod_database_code 4340963
_shelx_space_group_comment
; 
The symmetry employed for this shelxl refinement is uniquely defined 
by the following loop, which should always be used as a source of 
symmetry information in preference to the above space-group names. 
They are only intended as comments. 
;
_shelx_estimated_absorpt_t_min 0.800
_shelx_estimated_absorpt_t_max 0.907
_shelxl_version_number 2012-7

loop_
_space_group_symop_operation_xyz
'x, y, z'
'-x, -y, -z'

loop_
_atom_site_label
_atom_site_type_symbol
_atom_site_fract_x
_atom_site_fract_y
_atom_site_fract_z
_atom_site_U_iso_or_equiv
_atom_site_adp_type
_atom_site_occupancy
_atom_site_site_symmetry_order
_atom_site_calc_flag
_atom_site_refinement_flags_posn
_atom_site_refinement_flags_adp
_atom_site_refinement_flags_occupancy
_atom_site_disorder_assembly
_atom_site_disorder_group
Mo1 Mo 0.30856(2) 0.16544(2) 0.78158(2) 0.01479(4) Uani 1 1 d . . . . .
S1 S 0.24578(6) 0.31739(5) 0.67922(3) 0.02078(11) Uani 1 1 d . . . . .
S2 S 0.17042(6) 0.04540(5) 0.74031(3) 0.01846(10) Uani 1 1 d . . . . .
S3 S 0.23582(6) 0.04352(5) 0.89704(3) 0.01840(10) Uani 1 1 d . . . . .
S4 S 0.23749(6) 0.32910(5) 0.83883(3) 0.01792(10) Uani 1 1 d . . . . .
P1 P 0.50665(6) -0.01477(5) 0.77082(3) 0.01669(11) Uani 1 1 d . . . . .
P2 P 0.55709(6) 0.25818(5) 0.75778(3) 0.01733(11) Uani 1 1 d . . . . .
C1 C 0.1398(2) 0.2580(2) 0.63356(12) 0.0210(4) Uani 1 1 d . . . . .
C2 C 0.1094(2) 0.1339(2) 0.66038(12) 0.0201(4) Uani 1 1 d . . . . .
C3 C 0.1746(2) 0.1372(2) 0.95646(12) 0.0186(4) Uani 1 1 d . . . . .
C4 C 0.1752(2) 0.2660(2) 0.92983(12) 0.0184(4) Uani 1 1 d . . . . .
C5 C 0.0830(3) 0.3315(2) 0.57183(13) 0.0268(5) Uani 1 1 d . . . . .
H5 H 0.1007 0.4164 0.5541 0.032 Uiso 1 1 calc R U . . .
C6 C 0.0013(3) 0.2809(3) 0.53670(13) 0.0303(5) Uani 1 1 d . . . . .
H6 H -0.0365 0.3311 0.4947 0.036 Uiso 1 1 calc R U . . .
C7 C -0.0260(3) 0.1574(3) 0.56221(13) 0.0287(5) Uani 1 1 d . . . . .
H7 H -0.0816 0.1234 0.5373 0.034 Uiso 1 1 calc R U . . .
C8 C 0.0268(2) 0.0835(2) 0.62351(13) 0.0236(5) Uani 1 1 d . . . . .
H8 H 0.0075 -0.0011 0.6408 0.028 Uiso 1 1 calc R U . . .
C9 C 0.1192(2) 0.0857(2) 1.02962(12) 0.0215(4) Uani 1 1 d . . . . .
H9 H 0.1177 -0.0017 1.0477 0.026 Uiso 1 1 calc R U . . .
C10 C 0.0668(3) 0.1622(2) 1.07503(13) 0.0241(5) Uani 1 1 d . . . . .
H10 H 0.0284 0.1274 1.1243 0.029 Uiso 1 1 calc R U . . .
C11 C 0.0704(3) 0.2907(2) 1.04874(13) 0.0244(5) Uani 1 1 d . . . . .
H11 H 0.0357 0.3425 1.0805 0.029 Uiso 1 1 calc R U . . .
C12 C 0.1236(2) 0.3428(2) 0.97734(13) 0.0221(4) Uani 1 1 d . . . . .
H12 H 0.1256 0.4302 0.9600 0.026 Uiso 1 1 calc R U . . .
C13 C 0.6895(2) 0.0199(2) 0.78513(13) 0.0207(4) Uani 1 1 d . . . . .
H13A H 0.6839 0.0209 0.8358 0.025 Uiso 1 1 calc R U . . .
H13B H 0.7725 -0.0438 0.7739 0.025 Uiso 1 1 calc R U . . .
C14 C 0.7187(2) 0.1471(2) 0.73482(12) 0.0205(4) Uani 1 1 d . . . . .
H14A H 0.7271 0.1452 0.6841 0.025 Uiso 1 1 calc R U . . .
H14B H 0.8150 0.1717 0.7411 0.025 Uiso 1 1 calc R U . . .
C15 C 0.5675(2) -0.0285(2) 0.67824(12) 0.0201(4) Uani 1 1 d . . . . .
C16 C 0.5219(3) 0.0621(2) 0.61961(13) 0.0242(5) Uani 1 1 d . . . . .
H16 H 0.4457 0.1275 0.6274 0.029 Uiso 1 1 calc R U . . .
C17 C 0.5860(3) 0.0584(3) 0.54999(14) 0.0315(6) Uani 1 1 d . . . . .
H17 H 0.5545 0.1213 0.5102 0.038 Uiso 1 1 calc R U . . .
C18 C 0.6966(3) -0.0377(3) 0.53841(15) 0.0355(6) Uani 1 1 d . . . . .
H18 H 0.7409 -0.0405 0.4907 0.043 Uiso 1 1 calc R U . . .
C19 C 0.7419(3) -0.1283(3) 0.59575(15) 0.0360(6) Uani 1 1 d . . . . .
H19 H 0.8172 -0.1940 0.5876 0.043 Uiso 1 1 calc R U . . .
C20 C 0.6783(3) -0.1248(2) 0.66598(15) 0.0289(5) Uani 1 1 d . . . . .
H20 H 0.7103 -0.1879 0.7055 0.035 Uiso 1 1 calc R U . . .
C21 C 0.4863(2) -0.17401(19) 0.82381(12) 0.0199(4) Uani 1 1 d . . . . .
C22 C 0.3660(3) -0.2339(2) 0.81891(14) 0.0261(5) Uani 1 1 d . . . . .
H22 H 0.2917 -0.1895 0.7901 0.031 Uiso 1 1 calc R U . . .
C23 C 0.3537(3) -0.3570(2) 0.85550(14) 0.0266(5) Uani 1 1 d . . . . .
H23 H 0.2711 -0.3966 0.8518 0.032 Uiso 1 1 calc R U . . .
C24 C 0.4616(3) -0.4230(2) 0.89767(14) 0.0281(5) Uani 1 1 d . . . . .
H24 H 0.4540 -0.5079 0.9224 0.034 Uiso 1 1 calc R U . . .
C25 C 0.5798(3) -0.3644(2) 0.90345(14) 0.0308(6) Uani 1 1 d . . . . .
H25 H 0.6536 -0.4092 0.9325 0.037 Uiso 1 1 calc R U . . .
C26 C 0.5923(3) -0.2403(2) 0.86722(14) 0.0271(5) Uani 1 1 d . . . . .
H26 H 0.6737 -0.2006 0.8722 0.033 Uiso 1 1 calc R U . . .
C27 C 0.5766(3) 0.3997(2) 0.68612(13) 0.0229(4) Uani 1 1 d . . . . .
C28 C 0.6247(3) 0.3939(2) 0.61487(14) 0.0314(5) Uani 1 1 d . . . . .
H28 H 0.6566 0.3156 0.6047 0.038 Uiso 1 1 calc R U . . .
C29 C 0.6262(4) 0.5008(3) 0.55917(16) 0.0450(7) Uani 1 1 d . . . . .
H29 H 0.6579 0.4962 0.5108 0.054 Uiso 1 1 calc R U . . .
C30 C 0.5816(5) 0.6136(3) 0.57412(19) 0.0593(10) Uani 1 1 d . . . . .
H30 H 0.5851 0.6876 0.5360 0.071 Uiso 1 1 calc R U . . .
C31 C 0.5314(4) 0.6209(3) 0.64452(19) 0.0518(9) Uani 1 1 d . . . . .
H31 H 0.4987 0.6995 0.6542 0.062 Uiso 1 1 calc R U . . .
C32 C 0.5287(3) 0.5144(2) 0.70048(15) 0.0329(6) Uani 1 1 d . . . . .
H32 H 0.4943 0.5195 0.7487 0.039 Uiso 1 1 calc R U . . .
C33 C 0.6210(2) 0.2831(2) 0.83462(12) 0.0206(4) Uani 1 1 d . . . . .
C34 C 0.7435(3) 0.3526(2) 0.82328(14) 0.0274(5) Uani 1 1 d . . . . .
H34 H 0.7826 0.3977 0.7760 0.033 Uiso 1 1 calc R U . . .
C35 C 0.8076(3) 0.3554(3) 0.88135(16) 0.0326(6) Uani 1 1 d . . . . .
H35 H 0.8901 0.4033 0.8736 0.039 Uiso 1 1 calc R U . . .
C36 C 0.7532(3) 0.2895(3) 0.95027(15) 0.0331(6) Uani 1 1 d . . . . .
H36 H 0.7984 0.2918 0.9896 0.040 Uiso 1 1 calc R U . . .
C37 C 0.6325(3) 0.2201(2) 0.96177(14) 0.0295(5) Uani 1 1 d . . . . .
H37 H 0.5949 0.1742 1.0091 0.035 Uiso 1 1 calc R U . . .
C38 C 0.5663(3) 0.2174(2) 0.90400(13) 0.0233(5) Uani 1 1 d . . . . .
H38 H 0.4829 0.1702 0.9121 0.028 Uiso 1 1 calc R U . . .
Cl1 Cl -0.0252(6) 0.6572(5) 0.7631(4) 0.0358(6) Uani 0.241(2) 1 d D . P A 1
C39 C 0.1588(14) 0.6422(13) 0.7059(8) 0.031(2) Uani 0.241(2) 1 d D . P A 1
H39A H 0.2391 0.6600 0.7283 0.037 Uiso 0.241(2) 1 calc R U P A 1
H39B H 0.1828 0.5558 0.7015 0.037 Uiso 0.241(2) 1 calc R U P A 1
Cl2 Cl 0.158(5) 0.744(5) 0.6208(15) 0.053(2) Uani 0.241(2) 1 d D . P A 1
Cl1' Cl 0.0388(5) 0.7325(4) 0.7441(3) 0.0358(6) Uani 0.251(2) 1 d D . P B 5
C39' C 0.0819(15) 0.5992(12) 0.7066(10) 0.031(2) Uani 0.251(2) 1 d D . P B 5
H39C H 0.1719 0.6115 0.6680 0.037 Uiso 0.251(2) 1 calc R U P B 5
H39D H 0.1073 0.5238 0.7446 0.037 Uiso 0.251(2) 1 calc R U P B 5
Cl2' Cl -0.071(3) 0.5782(13) 0.6715(9) 0.0284(17) Uani 0.251(2) 1 d D . P B 5
Cl1" Cl -0.0018(4) 0.6890(3) 0.7659(2) 0.0358(6) Uani 0.376(2) 1 d D . P C 6
C39" C 0.1225(10) 0.6205(8) 0.7001(5) 0.031(2) Uani 0.376(2) 1 d D . P C 6
H39E H 0.2187 0.5826 0.7184 0.037 Uiso 0.376(2) 1 calc R U P C 6
H39F H 0.0734 0.5538 0.6924 0.037 Uiso 0.376(2) 1 calc R U P C 6
Cl2" Cl 0.163(3) 0.732(3) 0.6180(9) 0.053(2) Uani 0.376(2) 1 d D . P C 6
Cl1Z Cl 0.0759(8) 0.7470(7) 0.7190(4) 0.0358(6) Uani 0.132(2) 1 d D . P D 7
C39Z C 0.057(3) 0.5903(16) 0.7195(15) 0.031(2) Uani 0.132(2) 1 d D . P D 7
H39G H 0.1585 0.5487 0.7042 0.037 Uiso 0.132(2) 1 calc R U P D 7
H39H H 0.0179 0.5434 0.7690 0.037 Uiso 0.132(2) 1 calc R U P D 7
Cl2Z Cl -0.067(5) 0.590(3) 0.6617(19) 0.0284(17) Uani 0.132(2) 1 d D . P D 7

loop_
_atom_site_aniso_label
_atom_site_aniso_U_11
_atom_site_aniso_U_22
_atom_site_aniso_U_33
_atom_site_aniso_U_23
_atom_site_aniso_U_13
_atom_site_aniso_U_12
Mo1 0.01231(8) 0.01343(7) 0.01787(9) -0.00432(6) -0.00108(6) -0.00043(5)
S1 0.0238(3) 0.0160(2) 0.0217(3) -0.0032(2) -0.0054(2) -0.00089(19)
S2 0.0167(2) 0.0170(2) 0.0220(3) -0.0053(2) -0.0030(2) -0.00219(18)
S3 0.0196(2) 0.0149(2) 0.0197(3) -0.00454(19) 0.0001(2) -0.00304(18)
S4 0.0173(2) 0.0142(2) 0.0211(3) -0.0054(2) -0.00106(19) 0.00041(17)
P1 0.0148(2) 0.0146(2) 0.0205(3) -0.0060(2) -0.0021(2) 0.00042(18)
P2 0.0152(2) 0.0171(2) 0.0198(3) -0.0062(2) 0.0000(2) -0.00301(19)
C1 0.0198(10) 0.0229(10) 0.0202(11) -0.0073(9) -0.0037(8) 0.0015(8)
C2 0.0160(9) 0.0237(10) 0.0209(11) -0.0094(9) -0.0020(8) 0.0025(8)
C3 0.0157(9) 0.0195(9) 0.0208(11) -0.0068(8) -0.0022(8) -0.0014(7)
C4 0.0146(9) 0.0210(10) 0.0200(10) -0.0075(8) -0.0015(8) -0.0007(7)
C5 0.0310(12) 0.0273(12) 0.0198(11) -0.0048(9) -0.0043(9) 0.0011(9)
C6 0.0278(12) 0.0421(15) 0.0199(12) -0.0103(11) -0.0060(10) 0.0062(11)
C7 0.0189(11) 0.0472(15) 0.0247(12) -0.0193(12) -0.0025(9) 0.0000(10)
C8 0.0178(10) 0.0310(12) 0.0248(12) -0.0141(10) -0.0003(9) -0.0024(9)
C9 0.0197(10) 0.0239(10) 0.0202(11) -0.0040(9) -0.0019(8) -0.0050(8)
C10 0.0186(10) 0.0338(12) 0.0208(11) -0.0083(10) -0.0026(8) -0.0044(9)
C11 0.0184(10) 0.0332(12) 0.0254(12) -0.0150(10) -0.0043(9) 0.0009(9)
C12 0.0198(10) 0.0222(10) 0.0264(12) -0.0103(9) -0.0050(9) 0.0004(8)
C13 0.0169(9) 0.0191(10) 0.0267(12) -0.0084(9) -0.0046(8) 0.0019(7)
C14 0.0129(9) 0.0248(10) 0.0243(11) -0.0101(9) 0.0012(8) -0.0017(8)
C15 0.0148(9) 0.0233(10) 0.0246(11) -0.0119(9) -0.0010(8) -0.0013(8)
C16 0.0196(10) 0.0289(12) 0.0257(12) -0.0109(10) -0.0028(9) -0.0015(9)
C17 0.0249(12) 0.0473(16) 0.0249(13) -0.0135(12) -0.0015(10) -0.0076(11)
C18 0.0201(11) 0.0640(19) 0.0309(14) -0.0308(14) 0.0018(10) -0.0026(12)
C19 0.0222(12) 0.0510(17) 0.0423(16) -0.0308(14) -0.0043(11) 0.0075(11)
C20 0.0227(11) 0.0338(13) 0.0352(14) -0.0201(11) -0.0065(10) 0.0050(9)
C21 0.0210(10) 0.0151(9) 0.0235(11) -0.0081(8) -0.0024(8) 0.0029(7)
C22 0.0244(11) 0.0186(10) 0.0330(13) -0.0036(10) -0.0060(10) 0.0004(8)
C23 0.0300(12) 0.0154(10) 0.0326(13) -0.0048(9) -0.0023(10) -0.0040(9)
C24 0.0381(14) 0.0151(10) 0.0282(13) -0.0050(9) -0.0015(11) -0.0001(9)
C25 0.0414(15) 0.0203(11) 0.0310(14) -0.0063(10) -0.0137(11) 0.0047(10)
C26 0.0302(12) 0.0198(10) 0.0314(13) -0.0063(10) -0.0086(10) 0.0008(9)
C27 0.0229(11) 0.0185(10) 0.0265(12) -0.0050(9) 0.0011(9) -0.0079(8)
C28 0.0330(14) 0.0297(13) 0.0282(14) -0.0041(11) 0.0027(11) -0.0095(10)
C29 0.054(2) 0.0410(17) 0.0299(16) 0.0023(13) 0.0044(14) -0.0123(14)
C30 0.087(3) 0.0290(16) 0.044(2) 0.0134(14) 0.0013(19) -0.0097(16)
C31 0.073(2) 0.0206(13) 0.055(2) -0.0034(14) 0.0003(18) -0.0104(14)
C32 0.0415(15) 0.0203(11) 0.0364(15) -0.0059(11) -0.0045(12) -0.0069(10)
C33 0.0182(10) 0.0209(10) 0.0235(11) -0.0083(9) -0.0036(8) 0.0003(8)
C34 0.0206(11) 0.0323(13) 0.0332(14) -0.0148(11) -0.0042(10) -0.0032(9)
C35 0.0195(11) 0.0408(15) 0.0455(17) -0.0217(13) -0.0081(11) -0.0038(10)
C36 0.0265(12) 0.0427(15) 0.0386(15) -0.0224(13) -0.0166(11) 0.0075(11)
C37 0.0271(12) 0.0376(14) 0.0233(12) -0.0108(11) -0.0063(10) 0.0064(10)
C38 0.0206(10) 0.0247(11) 0.0258(12) -0.0102(9) -0.0050(9) 0.0027(8)
Cl1 0.0382(13) 0.0366(15) 0.0358(9) -0.0176(11) -0.0113(8) 0.0080(12)
C39 0.034(5) 0.023(4) 0.038(3) -0.010(3) -0.008(3) 0.001(3)
Cl2 0.046(2) 0.065(5) 0.0354(13) 0.003(2) -0.0125(9) 0.007(2)
Cl1' 0.0382(13) 0.0366(15) 0.0358(9) -0.0176(11) -0.0113(8) 0.0080(12)
C39' 0.034(5) 0.023(4) 0.038(3) -0.010(3) -0.008(3) 0.001(3)
Cl2' 0.0306(14) 0.022(3) 0.032(5) 0.000(3) -0.012(3) -0.0043(19)
Cl1" 0.0382(13) 0.0366(15) 0.0358(9) -0.0176(11) -0.0113(8) 0.0080(12)
C39" 0.034(5) 0.023(4) 0.038(3) -0.010(3) -0.008(3) 0.001(3)
Cl2" 0.046(2) 0.065(5) 0.0354(13) 0.003(2) -0.0125(9) 0.007(2)
Cl1Z 0.0382(13) 0.0366(15) 0.0358(9) -0.0176(11) -0.0113(8) 0.0080(12)
C39Z 0.034(5) 0.023(4) 0.038(3) -0.010(3) -0.008(3) 0.001(3)
Cl2Z 0.0306(14) 0.022(3) 0.032(5) 0.000(3) -0.012(3) -0.0043(19)

loop_
_atom_type_symbol
_atom_type_description
_atom_type_scat_dispersion_real
_atom_type_scat_dispersion_imag
_atom_type_scat_source
C C 0.0033 0.0016 'International Tables Vol C Tables 4.2.6.8 and 6.1.1.4'
H H 0.0000 0.0000 'International Tables Vol C Tables 4.2.6.8 and 6.1.1.4'
P P 0.1023 0.0942 'International Tables Vol C Tables 4.2.6.8 and 6.1.1.4'
S S 0.1246 0.1234 'International Tables Vol C Tables 4.2.6.8 and 6.1.1.4'
Cl Cl 0.1484 0.1585 'International Tables Vol C Tables 4.2.6.8 and 6.1.1.4'
Mo Mo -1.6832 0.6857 'International Tables Vol C Tables 4.2.6.8 and 6.1.1.4'

loop_
_geom_angle_atom_site_label_1
_geom_angle_atom_site_label_2
_geom_angle_atom_site_label_3
_geom_angle
S3 Mo1 S1 149.90(2)
S3 Mo1 S2 87.46(2)
S1 Mo1 S2 82.17(2)
S3 Mo1 S4 82.81(2)
S1 Mo1 S4 84.20(2)
S2 Mo1 S4 133.78(2)
S3 Mo1 P1 84.31(2)
S1 Mo1 P1 121.09(2)
S2 Mo1 P1 79.879(19)
S4 Mo1 P1 142.97(2)
S3 Mo1 P2 116.75(2)
S1 Mo1 P2 86.94(2)
S2 Mo1 P2 143.71(2)
S4 Mo1 P2 78.725(19)
P1 Mo1 P2 76.455(19)
C1 S1 Mo1 110.29(8)
C2 S2 Mo1 109.39(8)
C3 S3 Mo1 109.99(8)
C4 S4 Mo1 108.69(7)
C21 P1 C15 103.84(10)
C21 P1 C13 105.35(10)
C15 P1 C13 97.70(10)
C21 P1 Mo1 123.85(7)
C15 P1 Mo1 113.71(7)
C13 P1 Mo1 109.02(7)
C27 P2 C33 106.80(11)
C27 P2 C14 105.83(11)
C33 P2 C14 97.45(10)
C27 P2 Mo1 116.58(8)
C33 P2 Mo1 117.16(8)
C14 P2 Mo1 110.84(7)
C2 C1 C5 119.5(2)
C2 C1 S1 118.71(17)
C5 C1 S1 121.77(18)
C1 C2 C8 119.6(2)
C1 C2 S2 119.37(17)
C8 C2 S2 121.01(18)
C4 C3 C9 119.85(19)
C4 C3 S3 119.02(17)
C9 C3 S3 121.08(17)
C3 C4 C12 119.4(2)
C3 C4 S4 119.48(16)
C12 C4 S4 121.09(17)
C6 C5 C1 120.1(2)
C6 C5 H5 119.9
C1 C5 H5 119.9
C5 C6 C7 120.5(2)
C5 C6 H6 119.8
C7 C6 H6 119.8
C8 C7 C6 120.5(2)
C8 C7 H7 119.7
C6 C7 H7 119.7
C7 C8 C2 119.7(2)
C7 C8 H8 120.1
C2 C8 H8 120.1
C10 C9 C3 119.9(2)
C10 C9 H9 120.0
C3 C9 H9 120.0
C9 C10 C11 120.2(2)
C9 C10 H10 119.9
C11 C10 H10 119.9
C12 C11 C10 120.7(2)
C12 C11 H11 119.6
C10 C11 H11 119.6
C11 C12 C4 119.9(2)
C11 C12 H12 120.1
C4 C12 H12 120.1
C14 C13 P1 106.66(15)
C14 C13 H13A 110.4
P1 C13 H13A 110.4
C14 C13 H13B 110.4
P1 C13 H13B 110.4
H13A C13 H13B 108.6
C13 C14 P2 107.40(14)
C13 C14 H14A 110.2
P2 C14 H14A 110.2
C13 C14 H14B 110.2
P2 C14 H14B 110.2
H14A C14 H14B 108.5
C16 C15 C20 119.0(2)
C16 C15 P1 122.00(16)
C20 C15 P1 118.51(18)
C17 C16 C15 120.8(2)
C17 C16 H16 119.6
C15 C16 H16 119.6
C16 C17 C18 119.7(3)
C16 C17 H17 120.1
C18 C17 H17 120.1
C19 C18 C17 120.1(2)
C19 C18 H18 120.0
C17 C18 H18 120.0
C18 C19 C20 120.5(2)
C18 C19 H19 119.8
C20 C19 H19 119.8
C19 C20 C15 119.9(3)
C19 C20 H20 120.0
C15 C20 H20 120.0
C26 C21 C22 118.6(2)
C26 C21 P1 121.42(18)
C22 C21 P1 119.95(17)
C23 C22 C21 120.8(2)
C23 C22 H22 119.6
C21 C22 H22 119.6
C22 C23 C24 120.2(2)
C22 C23 H23 119.9
C24 C23 H23 119.9
C25 C24 C23 119.5(2)
C25 C24 H24 120.3
C23 C24 H24 120.3
C24 C25 C26 120.6(2)
C24 C25 H25 119.7
C26 C25 H25 119.7
C21 C26 C25 120.3(2)
C21 C26 H26 119.8
C25 C26 H26 119.8
C32 C27 C28 119.3(2)
C32 C27 P2 120.23(19)
C28 C27 P2 120.11(18)
C29 C28 C27 120.7(3)
C29 C28 H28 119.7
C27 C28 H28 119.7
C30 C29 C28 119.5(3)
C30 C29 H29 120.3
C28 C29 H29 120.3
C29 C30 C31 120.6(3)
C29 C30 H30 119.7
C31 C30 H30 119.7
C32 C31 C30 120.2(3)
C32 C31 H31 119.9
C30 C31 H31 119.9
C31 C32 C27 119.7(3)
C31 C32 H32 120.2
C27 C32 H32 120.2
C38 C33 C34 119.3(2)
C38 C33 P2 120.19(17)
C34 C33 P2 119.69(18)
C35 C34 C33 119.7(2)
C35 C34 H34 120.2
C33 C34 H34 120.2
C36 C35 C34 120.9(2)
C36 C35 H35 119.6
C34 C35 H35 119.6
C35 C36 C37 119.7(2)
C35 C36 H36 120.2
C37 C36 H36 120.2
C36 C37 C38 120.0(2)
C36 C37 H37 120.0
C38 C37 H37 120.0
C33 C38 C37 120.5(2)
C33 C38 H38 119.8
C37 C38 H38 119.8
Cl2 C39 Cl1 110.9(11)
Cl2 C39 H39A 109.5
Cl1 C39 H39A 109.4
Cl2 C39 H39B 109.4
Cl1 C39 H39B 109.5
H39A C39 H39B 108.0
Cl2' C39' Cl1' 111.1(8)
Cl2' C39' H39C 109.4
Cl1' C39' H39C 109.4
Cl2' C39' H39D 109.4
Cl1' C39' H39D 109.4
H39C C39' H39D 108.0
Cl2" C39" Cl1" 110.9(9)
Cl2" C39" H39E 109.5
Cl1" C39" H39E 109.5
Cl2" C39" H39F 109.5
Cl1" C39" H39F 109.5
H39E C39" H39F 108.0
Cl2Z C39Z Cl1Z 110.6(11)
Cl2Z C39Z H39G 109.5
Cl1Z C39Z H39G 109.5
Cl2Z C39Z H39H 109.5
Cl1Z C39Z H39H 109.5
H39G C39Z H39H 108.1

loop_
_geom_bond_atom_site_label_1
_geom_bond_atom_site_label_2
_geom_bond_distance
Mo1 S3 2.3197(6)
Mo1 S1 2.3423(6)
Mo1 S2 2.3651(6)
Mo1 S4 2.3692(6)
Mo1 P1 2.5148(6)
Mo1 P2 2.5230(6)
S1 C1 1.745(2)
S2 C2 1.743(2)
S3 C3 1.746(2)
S4 C4 1.737(2)
P1 C21 1.820(2)
P1 C15 1.835(2)
P1 C13 1.841(2)
P2 C27 1.810(2)
P2 C33 1.823(2)
P2 C14 1.840(2)
C1 C2 1.399(3)
C1 C5 1.400(3)
C2 C8 1.408(3)
C3 C4 1.400(3)
C3 C9 1.408(3)
C4 C12 1.414(3)
C5 C6 1.378(3)
C5 H5 0.9500
C6 C7 1.385(4)
C6 H6 0.9500
C7 C8 1.379(3)
C7 H7 0.9500
C8 H8 0.9500
C9 C10 1.381(3)
C9 H9 0.9500
C10 C11 1.398(3)
C10 H10 0.9500
C11 C12 1.376(3)
C11 H11 0.9500
C12 H12 0.9500
C13 C14 1.523(3)
C13 H13A 0.9900
C13 H13B 0.9900
C14 H14A 0.9900
C14 H14B 0.9900
C15 C16 1.388(3)
C15 C20 1.396(3)
C16 C17 1.384(3)
C16 H16 0.9500
C17 C18 1.391(4)
C17 H17 0.9500
C18 C19 1.370(4)
C18 H18 0.9500
C19 C20 1.393(4)
C19 H19 0.9500
C20 H20 0.9500
C21 C26 1.390(3)
C21 C22 1.396(3)
C22 C23 1.382(3)
C22 H22 0.9500
C23 C24 1.387(4)
C23 H23 0.9500
C24 C25 1.376(4)
C24 H24 0.9500
C25 C26 1.390(3)
C25 H25 0.9500
C26 H26 0.9500
C27 C32 1.389(3)
C27 C28 1.397(3)
C28 C29 1.378(4)
C28 H28 0.9500
C29 C30 1.370(5)
C29 H29 0.9500
C30 C31 1.388(5)
C30 H30 0.9500
C31 C32 1.378(4)
C31 H31 0.9500
C32 H32 0.9500
C33 C38 1.387(3)
C33 C34 1.399(3)
C34 C35 1.386(3)
C34 H34 0.9500
C35 C36 1.379(4)
C35 H35 0.9500
C36 C37 1.385(4)
C36 H36 0.9500
C37 C38 1.391(3)
C37 H37 0.9500
C38 H38 0.9500
Cl1 C39 1.821(12)
C39 Cl2 1.738(14)
C39 H39A 0.9900
C39 H39B 0.9900
Cl1' C39' 1.814(11)
C39' Cl2' 1.729(11)
C39' H39C 0.9900
C39' H39D 0.9900
Cl1" C39" 1.801(8)
C39" Cl2" 1.756(11)
C39" H39E 0.9900
C39" H39F 0.9900
Cl1Z C39Z 1.801(14)
C39Z Cl2Z 1.743(15)
C39Z H39G 0.9900
C39Z H39H 0.9900

loop_
_geom_torsion_atom_site_label_1
_geom_torsion_atom_site_label_2
_geom_torsion_atom_site_label_3
_geom_torsion_atom_site_label_4
_geom_torsion
Mo1 S1 C1 C2 -1.4(2)
Mo1 S1 C1 C5 177.59(17)
C5 C1 C2 C8 2.3(3)
S1 C1 C2 C8 -178.72(16)
C5 C1 C2 S2 -176.09(17)
S1 C1 C2 S2 2.9(3)
Mo1 S2 C2 C1 -2.93(19)
Mo1 S2 C2 C8 178.73(15)
Mo1 S3 C3 C4 0.35(19)
Mo1 S3 C3 C9 177.72(15)
C9 C3 C4 C12 1.6(3)
S3 C3 C4 C12 179.01(16)
C9 C3 C4 S4 -177.72(16)
S3 C3 C4 S4 -0.3(2)
Mo1 S4 C4 C3 0.13(19)
Mo1 S4 C4 C12 -179.19(15)
C2 C1 C5 C6 -1.8(3)
S1 C1 C5 C6 179.22(19)
C1 C5 C6 C7 0.4(4)
C5 C6 C7 C8 0.6(4)
C6 C7 C8 C2 -0.1(3)
C1 C2 C8 C7 -1.3(3)
S2 C2 C8 C7 177.01(17)
C4 C3 C9 C10 -0.6(3)
S3 C3 C9 C10 -177.92(17)
C3 C9 C10 C11 -0.7(3)
C9 C10 C11 C12 1.0(3)
C10 C11 C12 C4 0.1(3)
C3 C4 C12 C11 -1.4(3)
S4 C4 C12 C11 177.97(17)
C21 P1 C13 C14 173.65(14)
C15 P1 C13 C14 66.94(16)
Mo1 P1 C13 C14 -51.47(15)
P1 C13 C14 P2 58.48(16)
C27 P2 C14 C13 -168.78(15)
C33 P2 C14 C13 81.34(16)
Mo1 P2 C14 C13 -41.50(16)
C21 P1 C15 C16 145.18(19)
C13 P1 C15 C16 -106.86(19)
Mo1 P1 C15 C16 7.9(2)
C21 P1 C15 C20 -43.3(2)
C13 P1 C15 C20 64.7(2)
Mo1 P1 C15 C20 179.41(16)
C20 C15 C16 C17 -0.7(3)
P1 C15 C16 C17 170.78(18)
C15 C16 C17 C18 0.5(4)
C16 C17 C18 C19 0.0(4)
C17 C18 C19 C20 -0.3(4)
C18 C19 C20 C15 0.1(4)
C16 C15 C20 C19 0.4(3)
P1 C15 C20 C19 -171.36(19)
C15 P1 C21 C26 105.9(2)
C13 P1 C21 C26 3.8(2)
Mo1 P1 C21 C26 -122.46(18)
C15 P1 C21 C22 -71.2(2)
C13 P1 C21 C22 -173.38(18)
Mo1 P1 C21 C22 60.4(2)
C26 C21 C22 C23 -1.0(4)
P1 C21 C22 C23 176.23(19)
C21 C22 C23 C24 -0.1(4)
C22 C23 C24 C25 0.8(4)
C23 C24 C25 C26 -0.3(4)
C22 C21 C26 C25 1.5(4)
P1 C21 C26 C25 -175.71(19)
C24 C25 C26 C21 -0.8(4)
C33 P2 C27 C32 -44.6(2)
C14 P2 C27 C32 -147.7(2)
Mo1 P2 C27 C32 88.6(2)
C33 P2 C27 C28 142.2(2)
C14 P2 C27 C28 39.1(2)
Mo1 P2 C27 C28 -84.6(2)
C32 C27 C28 C29 0.6(4)
P2 C27 C28 C29 173.8(2)
C27 C28 C29 C30 0.7(5)
C28 C29 C30 C31 -1.7(6)
C29 C30 C31 C32 1.3(6)
C30 C31 C32 C27 0.0(5)
C28 C27 C32 C31 -0.9(4)
P2 C27 C32 C31 -174.1(2)
C27 P2 C33 C38 154.08(18)
C14 P2 C33 C38 -96.84(19)
Mo1 P2 C33 C38 21.2(2)
C27 P2 C33 C34 -36.5(2)
C14 P2 C33 C34 72.5(2)
Mo1 P2 C33 C34 -169.41(16)
C38 C33 C34 C35 -0.4(3)
P2 C33 C34 C35 -169.85(19)
C33 C34 C35 C36 0.6(4)
C34 C35 C36 C37 -0.3(4)
C35 C36 C37 C38 -0.3(4)
C34 C33 C38 C37 -0.2(3)
P2 C33 C38 C37 169.22(18)
C36 C37 C38 C33 0.5(4)
